data_7109060
loop_
_publ_author_name
'Piotr P. Cholewa'
'Christine M. Beavers'
'Simon J. Teat'
'Scott J. Dalgarno'

_publ_section_title
;
 Directed assembly via selectively positioned host functionality
;
_journal_name_full Chem.Commun.
_journal_page_first 3203
_journal_paper_doi 10.1039/c3cc40564h
_journal_volume 49
_journal_year 2013
_chemical_formula_sum 'C41 H47 N O9'
_chemical_formula_weight 697.80
_chemical_name_common DiOBuDMF
_chemical_name_systematic
;
?
;
_space_group_IT_number 15
_symmetry_cell_setting monoclinic
_symmetry_space_group_name_Hall '-C 2yc'
_symmetry_space_group_name_H-M 'C 1 2/c 1'
_atom_sites_solution_hydrogens geom
_atom_sites_solution_primary direct
_atom_sites_solution_secondary difmap
_audit_creation_method SHELXL-97
_cell_angle_alpha 90.00
_cell_angle_beta 94.064(4)
_cell_angle_gamma 90.00
_cell_formula_units_Z 4
_cell_length_a 11.4651(9)
_cell_length_b 21.2583(18)
_cell_length_c 15.0509(13)
_cell_measurement_reflns_used 3711
_cell_measurement_temperature 100(2)
_cell_measurement_theta_max 26.82
_cell_measurement_theta_min 2.35
_cell_volume 3659.1(5)
_computing_cell_refinement 'SAINT (Bruker, 1998)'
_computing_data_collection 'Apex II'
_computing_data_reduction 'SAINT (Bruker, 1998)'
_computing_molecular_graphics 'XSeed (Barbour, 2001)'
_computing_publication_material 'local program'
_computing_structure_refinement 'SHELXL-97 (Sheldrick, 1997)'
_computing_structure_solution 'SHELXS-97 (Sheldrick, 1990)'
_diffrn_ambient_temperature 100(2)
_diffrn_measured_fraction_theta_full 0.999
_diffrn_measured_fraction_theta_max 0.999
_diffrn_measurement_device_type 'Bruker X8 Apex II CCD Diffractometer'
_diffrn_measurement_method '\f and \w scans'
_diffrn_radiation_monochromator graphite
_diffrn_radiation_source 'fine-focus sealed tube'
_diffrn_radiation_type MoK\a
_diffrn_radiation_wavelength 0.71073
_diffrn_reflns_av_R_equivalents 0.0388
_diffrn_reflns_av_sigmaI/netI 0.0395
_diffrn_reflns_limit_h_max 12
_diffrn_reflns_limit_h_min -14
_diffrn_reflns_limit_k_max 20
_diffrn_reflns_limit_k_min -26
_diffrn_reflns_limit_l_max 18
_diffrn_reflns_limit_l_min -17
_diffrn_reflns_number 15103
_diffrn_reflns_theta_full 26.02
_diffrn_reflns_theta_max 26.02
_diffrn_reflns_theta_min 2.35
_exptl_absorpt_coefficient_mu 0.089
_exptl_absorpt_correction_T_max 0.9738
_exptl_absorpt_correction_T_min 0.9611
_exptl_absorpt_correction_type multi-scan
_exptl_absorpt_process_details Bruker-SADABS
_exptl_crystal_colour Colourless
_exptl_crystal_density_diffrn 1.267
_exptl_crystal_density_method 'not measured'
_exptl_crystal_description Block
_exptl_crystal_F_000 1488
_exptl_crystal_size_max 0.45
_exptl_crystal_size_mid 0.40
_exptl_crystal_size_min 0.30
_refine_diff_density_max 0.666
_refine_diff_density_min -0.837
_refine_diff_density_rms 0.057
_refine_ls_extinction_method none
_refine_ls_goodness_of_fit_ref 1.039
_refine_ls_hydrogen_treatment constr
_refine_ls_matrix_type full
_refine_ls_number_parameters 225
_refine_ls_number_reflns 3600
_refine_ls_number_restraints 0
_refine_ls_restrained_S_all 1.039
_refine_ls_R_factor_all 0.0763
_refine_ls_R_factor_gt 0.0509
_refine_ls_shift/su_max 0.000
_refine_ls_shift/su_mean 0.000
_refine_ls_structure_factor_coef Fsqd
_refine_ls_weighting_details 'calc w=1/[\s^2^(Fo^2^)+(0.0705P)^2^+4.7650P] where P=(Fo^2^+2Fc^2^)/3'
_refine_ls_weighting_scheme calc
_refine_ls_wR_factor_gt 0.1301
_refine_ls_wR_factor_ref 0.1460
_reflns_number_gt 2632
_reflns_number_total 3600
_reflns_threshold_expression >2sigma(I)
_cod_data_source_file c3cc40564h.txt
_cod_data_source_block DiOBuDMF
_cod_original_sg_symbol_H-M C2/c
_cod_database_code 7109060

loop_
_symmetry_equiv_pos_as_xyz
'x, y, z'
'-x, y, -z+1/2'
'x+1/2, y+1/2, z'
'-x+1/2, y+1/2, -z+1/2'
'-x, -y, -z'
'x, -y, z-1/2'
'-x+1/2, -y+1/2, -z'
'x+1/2, -y+1/2, z-1/2'

loop_
_atom_site_label
_atom_site_type_symbol
_atom_site_fract_x
_atom_site_fract_y
_atom_site_fract_z
_atom_site_U_iso_or_equiv
_atom_site_adp_type
_atom_site_occupancy
_atom_site_symmetry_multiplicity
_atom_site_calc_flag
_atom_site_refinement_flags
O1 O 0.12524(13) 0.26643(7) 0.32334(10) 0.0263(4) Uani 1 1 d .
H1O H 0.0584 0.2663 0.3428 0.032 Uiso 1 1 calc R
C1 C 0.16654(17) 0.19095(10) 0.44213(13) 0.0202(4) Uani 1 1 d .
O2 O 0.09380(12) 0.27938(6) 0.12908(9) 0.0196(3) Uani 1 1 d .
C2 C 0.23717(18) 0.14159(9) 0.47361(13) 0.0207(4) Uani 1 1 d .
H2 H 0.2225 0.1221 0.5285 0.025 Uiso 1 1 calc R
O3 O 0.37007(13) 0.03740(7) 0.52586(10) 0.0291(4) Uani 1 1 d .
H3O H 0.4173 0.0082 0.5396 0.035 Uiso 1 1 calc R
C3 C 0.32929(18) 0.12006(9) 0.42602(13) 0.0208(5) Uani 1 1 d .
O4 O 0.49324(13) 0.05309(7) 0.41908(10) 0.0293(4) Uani 1 1 d .
C4 C 0.35103(18) 0.14866(10) 0.34542(13) 0.0211(4) Uani 1 1 d .
H4 H 0.4148 0.1345 0.3137 0.025 Uiso 1 1 calc R
C5 C 0.28169(17) 0.19713(10) 0.31085(13) 0.0204(4) Uani 1 1 d .
C6 C 0.18865(18) 0.21814(9) 0.35978(14) 0.0205(4) Uani 1 1 d .
C7 C 0.30008(18) 0.22471(10) 0.21972(14) 0.0232(5) Uani 1 1 d .
H7A H 0.2798 0.2700 0.2193 0.028 Uiso 1 1 calc R
H7B H 0.3835 0.2208 0.2075 0.028 Uiso 1 1 calc R
C8 C 0.22522(18) 0.19113(10) 0.14731(13) 0.0214(5) Uani 1 1 d .
C9 C 0.2524(2) 0.12944(10) 0.12344(14) 0.0260(5) Uani 1 1 d .
H9 H 0.3202 0.1097 0.1506 0.031 Uiso 1 1 calc R
C10 C 0.1815(2) 0.09678(10) 0.06054(15) 0.0281(5) Uani 1 1 d .
H10 H 0.2018 0.0552 0.0443 0.034 Uiso 1 1 calc R
C11 C 0.08147(19) 0.12438(10) 0.02154(14) 0.0238(5) Uani 1 1 d .
H11 H 0.0332 0.1015 -0.0210 0.029 Uiso 1 1 calc R
C12 C 0.05038(18) 0.18576(9) 0.04393(13) 0.0209(4) Uani 1 1 d .
C13 C 0.12468(18) 0.21832(9) 0.10533(13) 0.0190(4) Uani 1 1 d .
C14 C -0.06488(18) 0.21309(10) 0.00604(13) 0.0214(5) Uani 1 1 d .
H14A H -0.0787 0.2003 -0.0571 0.026 Uiso 1 1 calc R
H14B H -0.0606 0.2596 0.0081 0.026 Uiso 1 1 calc R
C15 C 0.40344(18) 0.06669(10) 0.45908(13) 0.0206(4) Uani 1 1 d .
C16 C 0.14317(19) 0.32863(9) 0.07598(14) 0.0232(5) Uani 1 1 d .
H16A H 0.1036 0.3291 0.0154 0.028 Uiso 1 1 calc R
H16B H 0.2275 0.3208 0.0707 0.028 Uiso 1 1 calc R
C17 C 0.1261(2) 0.39104(10) 0.12139(14) 0.0259(5) Uani 1 1 d .
H17A H 0.0424 0.3954 0.1326 0.031 Uiso 1 1 calc R
H17B H 0.1455 0.4251 0.0801 0.031 Uiso 1 1 calc R
C18 C 0.1985(2) 0.40017(11) 0.20886(16) 0.0360(6) Uani 1 1 d .
H18A H 0.2816 0.3914 0.1996 0.043 Uiso 1 1 calc R
H18B H 0.1727 0.3695 0.2529 0.043 Uiso 1 1 calc R
C19 C 0.1881(3) 0.46663(12) 0.24640(18) 0.0466(7) Uani 1 1 d .
H19A H 0.2144 0.4972 0.2034 0.070 Uiso 1 1 calc R
H19B H 0.2369 0.4701 0.3023 0.070 Uiso 1 1 calc R
H19C H 0.1064 0.4751 0.2575 0.070 Uiso 1 1 calc R
N1 N 0.0000 0.02015(15) 0.2500 0.0481(5) Uani 1 2 d S
C20 C 0.0000 0.08669(18) 0.2500 0.0481(5) Uani 1 2 d S
H20A H -0.0075 0.1021 0.3107 0.072 Uiso 0.50 1 calc PR
H20B H -0.0659 0.1021 0.2109 0.072 Uiso 0.50 1 calc PR
H20C H 0.0734 0.1021 0.2283 0.072 Uiso 0.50 1 calc PR
C21 C -0.0387(6) -0.0026(3) 0.1641(4) 0.0481(5) Uani 0.50 1 d P
H21A H 0.0249 0.0009 0.1242 0.072 Uiso 0.50 1 calc PR
H21B H -0.1058 0.0223 0.1404 0.072 Uiso 0.50 1 calc PR
H21C H -0.0619 -0.0468 0.1686 0.072 Uiso 0.50 1 calc PR
O5 O -0.0311(4) -0.07444(17) 0.3223(2) 0.0481(5) Uani 0.50 1 d P
C23 C -0.0091(6) -0.0203(3) 0.3239(4) 0.0481(5) Uani 0.50 1 d P
H23 H 0.0040 -0.0017 0.3812 0.058 Uiso 0.50 1 calc PR

loop_
_atom_site_aniso_label
_atom_site_aniso_U_11
_atom_site_aniso_U_22
_atom_site_aniso_U_33
_atom_site_aniso_U_23
_atom_site_aniso_U_13
_atom_site_aniso_U_12
O1 0.0228(8) 0.0262(8) 0.0311(8) 0.0109(6) 0.0095(6) 0.0077(6)
C1 0.0201(10) 0.0185(10) 0.0220(10) -0.0013(8) 0.0011(8) -0.0018(8)
O2 0.0210(7) 0.0146(7) 0.0240(7) 0.0033(6) 0.0078(6) 0.0010(6)
C2 0.0220(11) 0.0183(10) 0.0214(10) 0.0005(8) -0.0004(8) -0.0030(9)
O3 0.0271(8) 0.0249(8) 0.0350(9) 0.0070(7) -0.0003(7) 0.0048(7)
C3 0.0196(11) 0.0173(10) 0.0249(10) -0.0012(8) -0.0038(8) -0.0012(8)
O4 0.0242(8) 0.0280(9) 0.0359(9) 0.0050(7) 0.0026(7) 0.0031(7)
C4 0.0175(10) 0.0211(11) 0.0248(10) -0.0007(8) 0.0023(8) 0.0001(9)
C5 0.0176(10) 0.0202(10) 0.0237(10) 0.0024(8) 0.0025(8) -0.0013(8)
C6 0.0188(10) 0.0178(10) 0.0248(10) 0.0013(8) 0.0002(8) -0.0012(8)
C7 0.0168(11) 0.0242(11) 0.0292(11) 0.0056(9) 0.0068(9) 0.0012(9)
C8 0.0211(11) 0.0220(11) 0.0223(10) 0.0052(8) 0.0105(8) 0.0016(9)
C9 0.0275(12) 0.0244(11) 0.0275(11) 0.0062(9) 0.0122(9) 0.0089(9)
C10 0.0379(13) 0.0185(11) 0.0300(11) 0.0019(9) 0.0183(10) 0.0035(10)
C11 0.0287(12) 0.0197(11) 0.0243(10) -0.0003(9) 0.0111(9) -0.0006(9)
C12 0.0245(11) 0.0189(10) 0.0205(10) 0.0039(8) 0.0108(8) -0.0011(9)
C13 0.0207(10) 0.0168(10) 0.0207(10) 0.0036(8) 0.0106(8) 0.0013(8)
C14 0.0258(11) 0.0193(11) 0.0196(10) -0.0001(8) 0.0040(8) -0.0017(9)
C15 0.0163(10) 0.0203(11) 0.0251(11) -0.0038(8) 0.0001(8) -0.0019(8)
C16 0.0260(11) 0.0186(11) 0.0259(11) 0.0064(9) 0.0081(9) -0.0009(9)
C17 0.0294(12) 0.0185(11) 0.0303(11) 0.0048(9) 0.0056(9) 0.0005(9)
C18 0.0475(16) 0.0213(12) 0.0383(13) 0.0056(10) -0.0038(11) -0.0034(11)
C19 0.071(2) 0.0283(14) 0.0386(14) -0.0027(11) -0.0093(13) -0.0017(13)
N1 0.0653(14) 0.0353(10) 0.0454(10) 0.000 0.0164(10) 0.000
C20 0.0653(14) 0.0353(10) 0.0454(10) 0.000 0.0164(10) 0.000
C21 0.0653(14) 0.0353(10) 0.0454(10) 0.000 0.0164(10) 0.000
O5 0.0653(14) 0.0353(10) 0.0454(10) 0.000 0.0164(10) 0.000
C23 0.0653(14) 0.0353(10) 0.0454(10) 0.000 0.0164(10) 0.000

loop_
_atom_type_symbol
_atom_type_description
_atom_type_scat_dispersion_real
_atom_type_scat_dispersion_imag
_atom_type_scat_source
C C 0.0033 0.0016 'International Tables Vol C Tables 4.2.6.8 and 6.1.1.4'
H H 0.0000 0.0000 'International Tables Vol C Tables 4.2.6.8 and 6.1.1.4'
N N 0.0061 0.0033 'International Tables Vol C Tables 4.2.6.8 and 6.1.1.4'
O O 0.0106 0.0060 'International Tables Vol C Tables 4.2.6.8 and 6.1.1.4'

loop_
_geom_angle_atom_site_label_1
_geom_angle_atom_site_label_2
_geom_angle_atom_site_label_3
_geom_angle
_geom_angle_site_symmetry_1
_geom_angle_site_symmetry_3
C2 C1 C6 118.31(18) . .
C2 C1 C14 120.53(18) . 2
C6 C1 C14 121.12(18) . 2
C13 O2 C16 114.32(14) . .
C1 C2 C3 121.16(19) . .
C2 C3 C4 119.47(19) . .
C2 C3 C15 121.06(18) . .
C4 C3 C15 119.47(18) . .
C5 C4 C3 121.30(19) . .
C4 C5 C6 118.43(18) . .
C4 C5 C7 121.00(18) . .
C6 C5 C7 120.47(18) . .
O1 C6 C1 122.98(18) . .
O1 C6 C5 115.69(17) . .
C1 C6 C5 121.32(19) . .
C8 C7 C5 111.05(16) . .
C13 C8 C9 117.5(2) . .
C13 C8 C7 122.41(18) . .
C9 C8 C7 119.99(19) . .
C10 C9 C8 120.8(2) . .
C11 C10 C9 120.4(2) . .
C10 C11 C12 120.8(2) . .
C13 C12 C11 117.89(19) . .
C13 C12 C14 122.24(18) . .
C11 C12 C14 119.75(19) . .
C12 C13 O2 118.42(18) . .
C12 C13 C8 122.59(19) . .
O2 C13 C8 118.90(18) . .
C12 C14 C1 111.54(16) . 2
O4 C15 O3 124.70(19) . .
O4 C15 C3 118.87(18) . .
O3 C15 C3 116.43(18) . .
O2 C16 C17 108.37(16) . .
C16 C17 C18 115.10(19) . .
C17 C18 C19 112.7(2) . .
C20 N1 C23 127.4(3) . 2
C20 N1 C23 127.4(3) . .
C23 N1 C23 105.2(5) 2 .
C20 N1 C21 109.9(3) . .
C23 N1 C21 27.7(3) 2 .
C23 N1 C21 118.2(4) . .
C20 N1 C21 109.9(3) . 2
C23 N1 C21 118.2(4) 2 2
C23 N1 C21 27.7(3) . 2
C21 N1 C21 140.2(5) . 2
O5 C23 N1 127.2(5) . .

loop_
_geom_bond_atom_site_label_1
_geom_bond_atom_site_label_2
_geom_bond_distance
_geom_bond_site_symmetry_2
O1 C6 1.352(2) .
C1 C2 1.388(3) .
C1 C6 1.407(3) .
C1 C14 1.522(3) 2
O2 C13 1.398(2) .
O2 C16 1.456(2) .
C2 C3 1.395(3) .
O3 C15 1.264(2) .
C3 C4 1.395(3) .
C3 C15 1.482(3) .
O4 C15 1.263(2) .
C4 C5 1.380(3) .
C5 C6 1.411(3) .
C5 C7 1.520(3) .
C7 C8 1.517(3) .
C8 C13 1.400(3) .
C8 C9 1.401(3) .
C9 C10 1.390(3) .
C10 C11 1.381(3) .
C11 C12 1.400(3) .
C12 C13 1.395(3) .
C12 C14 1.517(3) .
C14 C1 1.522(3) 2
C16 C17 1.511(3) .
C17 C18 1.518(3) .
C18 C19 1.529(3) .
N1 C20 1.414(5) .
N1 C23 1.416(6) 2
N1 C23 1.416(6) .
N1 C21 1.422(6) .
N1 C21 1.422(6) 2
O5 C23 1.178(7) .
